data_4337830
loop_
_publ_author_name
'Niehaus, Oliver'
'Rodewald, Ute Ch'
'Abdala, Paula M.'
'Touzani, Rachid St'
'Fokwa, Boniface P. T.'
'Janka, Oliver'

_publ_section_title
;
 Synthesis and Theoretical Investigations of the Solid Solution
 CeRu1-xNixAl (x = 0.1-0.95) Showing Cerium Valence Fluctuations.
;
_journal_issue 5
_journal_name_full 'Inorganic chemistry'
_journal_page_first 2471
_journal_page_last 2480
_journal_paper_doi 10.1021/ic402414f
_journal_volume 53
_journal_year 2014
_chemical_formula_sum 'Al Ce Ni0.56 Ru0.44'
_chemical_formula_weight 244.66
_chemical_name_systematic
; 
 ? 
;
_space_group_IT_number 62
_symmetry_cell_setting orthorhombic
_symmetry_space_group_name_Hall '-P 2ac 2n'
_symmetry_space_group_name_H-M 'P n m a'
_atom_sites_solution_primary direct
_audit_creation_method SHELXL-97
_cell_angle_alpha 90.00
_cell_angle_beta 90.00
_cell_angle_gamma 90.00
_cell_formula_units_Z 8
_cell_length_a 7.0288(2)
_cell_length_b 4.17570(10)
_cell_length_c 15.7004(4)
_cell_measurement_temperature 293(2)
_cell_volume 460.81(2)
_computing_cell_refinement 'IPDS package'
_computing_data_collection 'IPDS package'
_computing_data_reduction 'IPDS package'
_computing_structure_refinement 'SHELXL-97 (Sheldrick, 1997)'
_computing_structure_solution 'SHELXS-97 (Sheldrick, 1990)'
_diffrn_ambient_temperature 293(2)
_diffrn_measured_fraction_theta_full 0.998
_diffrn_measured_fraction_theta_max 0.998
_diffrn_measurement_device_type 'STOE IPDS-II'
_diffrn_measurement_method 'oscillation mode'
_diffrn_radiation_monochromator graphite
_diffrn_radiation_source 'fine-focus sealed tube'
_diffrn_radiation_type MoK\a
_diffrn_radiation_wavelength 0.71073
_diffrn_reflns_av_R_equivalents 0.0458
_diffrn_reflns_av_sigmaI/netI 0.0109
_diffrn_reflns_limit_h_max 10
_diffrn_reflns_limit_h_min -10
_diffrn_reflns_limit_k_max 5
_diffrn_reflns_limit_k_min -6
_diffrn_reflns_limit_l_max 23
_diffrn_reflns_limit_l_min -23
_diffrn_reflns_number 19720
_diffrn_reflns_theta_full 31.88
_diffrn_reflns_theta_max 31.88
_diffrn_reflns_theta_min 2.59
_exptl_absorpt_coefficient_mu 26.9
_exptl_absorpt_correction_T_max 0.703
_exptl_absorpt_correction_T_min 0.130
_exptl_absorpt_correction_type numerical
_exptl_crystal_colour silver
_exptl_crystal_density_diffrn 7.05
_exptl_crystal_density_method 'not measured'
_exptl_crystal_description needle
_exptl_crystal_F_000 849
_exptl_crystal_size_max 0.100
_exptl_crystal_size_mid 0.030
_exptl_crystal_size_min 0.030
_refine_diff_density_max 0.938
_refine_diff_density_min -1.220
_refine_diff_density_rms 0.256
_refine_ls_extinction_coef 0.00160(14)
_refine_ls_extinction_expression Fc^*^=kFc[1+0.001xFc^2^\l^3^/sin(2\q)]^-1/4^
_refine_ls_extinction_method SHELXL
_refine_ls_goodness_of_fit_ref 1.072
_refine_ls_matrix_type full
_refine_ls_number_parameters 40
_refine_ls_number_reflns 886
_refine_ls_number_restraints 0
_refine_ls_restrained_S_all 1.072
_refine_ls_R_factor_all 0.0202
_refine_ls_R_factor_gt 0.0188
_refine_ls_shift/su_max 0.001
_refine_ls_shift/su_mean 0.000
_refine_ls_structure_factor_coef Fsqd
_refine_ls_weighting_details 'calc w=1/[\s^2^(Fo^2^)+(0.0068P)^2^+7.0940P] where P=(Fo^2^+2Fc^2^)/3'
_refine_ls_weighting_scheme calc
_refine_ls_wR_factor_gt 0.0389
_refine_ls_wR_factor_ref 0.0394
_reflns_number_gt 857
_reflns_number_total 886
_reflns_threshold_expression >2sigma(I)
_cod_data_source_file ic402414f_si_002.cif
_cod_data_source_block CeRu0.5Ni0.5Al
_cod_original_sg_symbol_H-M Pnma
_cod_database_code 4337830

loop_
_symmetry_equiv_pos_as_xyz
'x, y, z'
'-x+1/2, -y, z+1/2'
'x+1/2, -y+1/2, -z+1/2'
'-x, y+1/2, -z'
'-x, -y, -z'
'x-1/2, y, -z-1/2'
'-x-1/2, y-1/2, z-1/2'
'x, -y-1/2, z'

loop_
_atom_site_label
_atom_site_type_symbol
_atom_site_fract_x
_atom_site_fract_y
_atom_site_fract_z
_atom_site_U_iso_or_equiv
_atom_site_adp_type
_atom_site_occupancy
_atom_site_symmetry_multiplicity
_atom_site_calc_flag
_atom_site_refinement_flags
Ce1 Ce 0.34741(5) 0.2500 0.060082(19) 0.01148(9) Uani 1 2 d S
Ce2 Ce 0.47431(4) 0.2500 0.279605(19) 0.01054(8) Uani 1 2 d S
Ni1 Ni 0.28319(9) 0.2500 0.42695(4) 0.0129(2) Uani 0.558(10) 2 d SP
Ru1 Ru 0.28319(9) 0.2500 0.42695(4) 0.0129(2) Uani 0.442(10) 2 d SP
Ni2 Ni 0.23367(9) 0.2500 0.68423(4) 0.0142(2) Uani 0.546(9) 2 d SP
Ru2 Ru 0.23367(9) 0.2500 0.68423(4) 0.0142(2) Uani 0.454(9) 2 d SP
Al1 Al 0.3499(3) 0.2500 0.85032(11) 0.0098(3) Uani 1 2 d S
Al2 Al 0.4935(2) 0.2500 0.56282(11) 0.0095(3) Uani 1 2 d S

loop_
_atom_site_aniso_label
_atom_site_aniso_U_11
_atom_site_aniso_U_22
_atom_site_aniso_U_33
_atom_site_aniso_U_23
_atom_site_aniso_U_13
_atom_site_aniso_U_12
Ce1 0.01146(14) 0.01225(15) 0.01075(14) 0.000 -0.00161(10) 0.000
Ce2 0.01021(14) 0.01124(14) 0.01016(13) 0.000 0.00039(10) 0.000
Ni1 0.0135(3) 0.0096(3) 0.0157(3) 0.000 -0.0041(2) 0.000
Ru1 0.0135(3) 0.0096(3) 0.0157(3) 0.000 -0.0041(2) 0.000
Ni2 0.0144(3) 0.0149(3) 0.0132(3) 0.000 0.0021(2) 0.000
Ru2 0.0144(3) 0.0149(3) 0.0132(3) 0.000 0.0021(2) 0.000
Al1 0.0103(7) 0.0078(7) 0.0113(7) 0.000 0.0000(6) 0.000
Al2 0.0101(7) 0.0082(7) 0.0104(7) 0.000 0.0003(5) 0.000

loop_
_atom_type_symbol
_atom_type_description
_atom_type_scat_dispersion_real
_atom_type_scat_dispersion_imag
_atom_type_scat_source
Ce Ce -0.2486 2.6331 'International Tables Vol C Tables 4.2.6.8 and 6.1.1.4'
Ni Ni 0.3393 1.1124 'International Tables Vol C Tables 4.2.6.8 and 6.1.1.4'
Ru Ru -1.2594 0.8363 'International Tables Vol C Tables 4.2.6.8 and 6.1.1.4'
Al Al 0.0645 0.0514 'International Tables Vol C Tables 4.2.6.8 and 6.1.1.4'

loop_
_geom_angle_atom_site_label_1
_geom_angle_atom_site_label_2
_geom_angle_atom_site_label_3
_geom_angle
_geom_angle_site_symmetry_1
_geom_angle_site_symmetry_3
Ru2 Ce1 Ni2 0.00(3) 2_564 2_564
Ru2 Ce1 Ru2 91.587(19) 2_564 2_554
Ni2 Ce1 Ru2 91.587(19) 2_564 2_554
Ru2 Ce1 Ni2 91.587(19) 2_564 2_554
Ni2 Ce1 Ni2 91.587(19) 2_564 2_554
Ru2 Ce1 Ni2 0.00(2) 2_554 2_554
Ru2 Ce1 Ru1 98.676(16) 2_564 6_656
Ni2 Ce1 Ru1 98.676(16) 2_564 6_656
Ru2 Ce1 Ru1 98.676(16) 2_554 6_656
Ni2 Ce1 Ru1 98.676(16) 2_554 6_656
Ru2 Ce1 Ni1 98.676(16) 2_564 6_656
Ni2 Ce1 Ni1 98.676(16) 2_564 6_656
Ru2 Ce1 Ni1 98.676(16) 2_554 6_656
Ni2 Ce1 Ni1 98.676(16) 2_554 6_656
Ru1 Ce1 Ni1 0.00(2) 6_656 6_656
Ru2 Ce1 Ru1 151.39(2) 2_564 2_554
Ni2 Ce1 Ru1 151.39(2) 2_564 2_554
Ru2 Ce1 Ru1 84.855(13) 2_554 2_554
Ni2 Ce1 Ru1 84.855(13) 2_554 2_554
Ru1 Ce1 Ru1 109.930(15) 6_656 2_554
Ni1 Ce1 Ru1 109.930(15) 6_656 2_554
Ru2 Ce1 Ni1 151.39(2) 2_564 2_554
Ni2 Ce1 Ni1 151.39(2) 2_564 2_554
Ru2 Ce1 Ni1 84.855(13) 2_554 2_554
Ni2 Ce1 Ni1 84.855(13) 2_554 2_554
Ru1 Ce1 Ni1 109.930(15) 6_656 2_554
Ni1 Ce1 Ni1 109.930(15) 6_656 2_554
Ru1 Ce1 Ni1 0.000(16) 2_554 2_554
Ru2 Ce1 Ru1 84.855(13) 2_564 2_564
Ni2 Ce1 Ru1 84.855(13) 2_564 2_564
Ru2 Ce1 Ru1 151.39(2) 2_554 2_564
Ni2 Ce1 Ru1 151.39(2) 2_554 2_564
Ru1 Ce1 Ru1 109.930(15) 6_656 2_564
Ni1 Ce1 Ru1 109.930(15) 6_656 2_564
Ru1 Ce1 Ru1 84.890(17) 2_554 2_564
Ni1 Ce1 Ru1 84.890(17) 2_554 2_564
Ru2 Ce1 Ni1 84.855(13) 2_564 2_564
Ni2 Ce1 Ni1 84.855(13) 2_564 2_564
Ru2 Ce1 Ni1 151.39(2) 2_554 2_564
Ni2 Ce1 Ni1 151.39(2) 2_554 2_564
Ru1 Ce1 Ni1 109.930(15) 6_656 2_564
Ni1 Ce1 Ni1 109.930(15) 6_656 2_564
Ru1 Ce1 Ni1 84.890(17) 2_554 2_564
Ni1 Ce1 Ni1 84.890(17) 2_554 2_564
Ru1 Ce1 Ni1 0.00(3) 2_564 2_564
Ru2 Ce1 Al2 104.81(3) 2_564 6_556
Ni2 Ce1 Al2 104.81(3) 2_564 6_556
Ru2 Ce1 Al2 104.81(3) 2_554 6_556
Ni2 Ce1 Al2 104.81(3) 2_554 6_556
Ru1 Ce1 Al2 146.00(3) 6_656 6_556
Ni1 Ce1 Al2 146.00(3) 6_656 6_556
Ru1 Ce1 Al2 49.567(18) 2_554 6_556
Ni1 Ce1 Al2 49.567(18) 2_554 6_556
Ru1 Ce1 Al2 49.567(18) 2_564 6_556
Ni1 Ce1 Al2 49.567(18) 2_564 6_556
Ru2 Ce1 Al2 108.32(3) 2_564 2_554
Ni2 Ce1 Al2 108.32(3) 2_564 2_554
Ru2 Ce1 Al2 51.14(3) 2_554 2_554
Ni2 Ce1 Al2 51.14(3) 2_554 2_554
Ru1 Ce1 Al2 138.71(2) 6_656 2_554
Ni1 Ce1 Al2 138.71(2) 6_656 2_554
Ru1 Ce1 Al2 48.86(3) 2_554 2_554
Ni1 Ce1 Al2 48.86(3) 2_554 2_554
Ru1 Ce1 Al2 103.22(3) 2_564 2_554
Ni1 Ce1 Al2 103.22(3) 2_564 2_554
Al2 Ce1 Al2 54.03(4) 6_556 2_554
Ru2 Ce1 Al2 51.14(3) 2_564 2_564
Ni2 Ce1 Al2 51.14(3) 2_564 2_564
Ru2 Ce1 Al2 108.32(3) 2_554 2_564
Ni2 Ce1 Al2 108.32(3) 2_554 2_564
Ru1 Ce1 Al2 138.71(2) 6_656 2_564
Ni1 Ce1 Al2 138.71(2) 6_656 2_564
Ru1 Ce1 Al2 103.22(3) 2_554 2_564
Ni1 Ce1 Al2 103.22(3) 2_554 2_564
Ru1 Ce1 Al2 48.86(3) 2_564 2_564
Ni1 Ce1 Al2 48.86(3) 2_564 2_564
Al2 Ce1 Al2 54.03(4) 6_556 2_564
Al2 Ce1 Al2 82.12(4) 2_554 2_564
Ru2 Ce1 Al1 132.087(13) 2_564 1_554
Ni2 Ce1 Al1 132.087(13) 2_564 1_554
Ru2 Ce1 Al1 132.087(13) 2_554 1_554
Ni2 Ce1 Al1 132.087(13) 2_554 1_554
Ru1 Ce1 Al1 93.50(3) 6_656 1_554
Ni1 Ce1 Al1 93.50(3) 6_656 1_554
Ru1 Ce1 Al1 47.618(16) 2_554 1_554
Ni1 Ce1 Al1 47.618(16) 2_554 1_554
Ru1 Ce1 Al1 47.618(16) 2_564 1_554
Ni1 Ce1 Al1 47.618(16) 2_564 1_554
Al2 Ce1 Al1 52.50(4) 6_556 1_554
Al2 Ce1 Al1 91.00(4) 2_554 1_554
Al2 Ce1 Al1 91.00(4) 2_564 1_554
Ru2 Ce1 Al1 52.17(3) 2_564 5_666
Ni2 Ce1 Al1 52.17(3) 2_564 5_666
Ru2 Ce1 Al1 107.14(3) 2_554 5_666
Ni2 Ce1 Al1 107.14(3) 2_554 5_666
Ru1 Ce1 Al1 47.75(3) 6_656 5_666
Ni1 Ce1 Al1 47.75(3) 6_656 5_666
Ru1 Ce1 Al1 155.14(3) 2_554 5_666
Ni1 Ce1 Al1 155.14(3) 2_554 5_666
Ru1 Ce1 Al1 93.00(2) 2_564 5_666
Ni1 Ce1 Al1 93.00(2) 2_564 5_666
Al2 Ce1 Al1 140.50(2) 6_556 5_666
Al2 Ce1 Al1 153.76(4) 2_554 5_666
Al2 Ce1 Al1 93.72(3) 2_564 5_666
Al1 Ce1 Al1 115.05(3) 1_554 5_666
Ru2 Ce1 Al1 107.14(3) 2_564 5_656
Ni2 Ce1 Al1 107.14(3) 2_564 5_656
Ru2 Ce1 Al1 52.17(3) 2_554 5_656
Ni2 Ce1 Al1 52.17(3) 2_554 5_656
Ru1 Ce1 Al1 47.75(3) 6_656 5_656
Ni1 Ce1 Al1 47.75(3) 6_656 5_656
Ru1 Ce1 Al1 93.00(2) 2_554 5_656
Ni1 Ce1 Al1 93.00(2) 2_554 5_656
Ru1 Ce1 Al1 155.14(3) 2_564 5_656
Ni1 Ce1 Al1 155.14(3) 2_564 5_656
Al2 Ce1 Al1 140.50(2) 6_556 5_656
Al2 Ce1 Al1 93.72(3) 2_554 5_656
Al2 Ce1 Al1 153.76(4) 2_564 5_656
Al1 Ce1 Al1 115.05(3) 1_554 5_656
Al1 Ce1 Al1 78.61(4) 5_666 5_656
Ru2 Ce1 Ce1 93.008(10) 2_564 5_665
Ni2 Ce1 Ce1 93.008(10) 2_564 5_665
Ru2 Ce1 Ce1 153.953(19) 2_554 5_665
Ni2 Ce1 Ce1 153.953(19) 2_554 5_665
Ru1 Ce1 Ce1 55.283(12) 6_656 5_665
Ni1 Ce1 Ce1 55.283(12) 6_656 5_665
Ru1 Ce1 Ce1 102.583(15) 2_554 5_665
Ni1 Ce1 Ce1 102.583(15) 2_554 5_665
Ru1 Ce1 Ce1 54.648(13) 2_564 5_665
Ni1 Ce1 Ce1 54.648(13) 2_564 5_665
Al2 Ce1 Ce1 98.75(3) 6_556 5_665
Al2 Ce1 Ce1 148.41(3) 2_554 5_665
Al2 Ce1 Ce1 94.40(2) 2_564 5_665
Al1 Ce1 Ce1 57.56(2) 1_554 5_665
Al1 Ce1 Ce1 57.49(3) 5_666 5_665
Al1 Ce1 Ce1 102.12(3) 5_656 5_665
Ru2 Ce1 Ce1 153.953(19) 2_564 5_655
Ni2 Ce1 Ce1 153.953(19) 2_564 5_655
Ru2 Ce1 Ce1 93.008(10) 2_554 5_655
Ni2 Ce1 Ce1 93.008(10) 2_554 5_655
Ru1 Ce1 Ce1 55.283(12) 6_656 5_655
Ni1 Ce1 Ce1 55.283(12) 6_656 5_655
Ru1 Ce1 Ce1 54.648(13) 2_554 5_655
Ni1 Ce1 Ce1 54.648(13) 2_554 5_655
Ru1 Ce1 Ce1 102.583(15) 2_564 5_655
Ni1 Ce1 Ce1 102.583(15) 2_564 5_655
Al2 Ce1 Ce1 98.75(3) 6_556 5_655
Al2 Ce1 Ce1 94.40(2) 2_554 5_655
Al2 Ce1 Ce1 148.41(3) 2_564 5_655
Al1 Ce1 Ce1 57.56(2) 1_554 5_655
Al1 Ce1 Ce1 102.12(3) 5_666 5_655
Al1 Ce1 Ce1 57.49(3) 5_656 5_655
Ce1 Ce1 Ce1 72.324(12) 5_665 5_655
Ru2 Ce1 Ce2 53.212(11) 2_564 .
Ni2 Ce1 Ce2 53.212(11) 2_564 .
Ru2 Ce1 Ce2 53.212(11) 2_554 .
Ni2 Ce1 Ce2 53.212(11) 2_554 .
Ru1 Ce1 Ce2 71.687(14) 6_656 .
Ni1 Ce1 Ce2 71.687(14) 6_656 .
Ru1 Ce1 Ce2 136.755(9) 2_554 .
Ni1 Ce1 Ce2 136.755(9) 2_554 .
Ru1 Ce1 Ce2 136.755(9) 2_564 .
Ni1 Ce1 Ce2 136.755(9) 2_564 .
Al2 Ce1 Ce2 142.31(3) 6_556 .
Al2 Ce1 Ce2 100.13(3) 2_554 .
Al2 Ce1 Ce2 100.13(3) 2_564 .
Al1 Ce1 Ce2 165.19(3) 1_554 .
Al1 Ce1 Ce2 54.91(3) 5_666 .
Al1 Ce1 Ce2 54.91(3) 5_656 .
Ce1 Ce1 Ce2 111.365(12) 5_665 .
Ce1 Ce1 Ce2 111.365(12) 5_655 .
Ru2 Ce1 Ce2 52.802(12) 2_564 6_556
Ni2 Ce1 Ce2 52.802(12) 2_564 6_556
Ru2 Ce1 Ce2 52.802(12) 2_554 6_556
Ni2 Ce1 Ce2 52.802(12) 2_554 6_556
Ru1 Ce1 Ce2 132.372(16) 6_656 6_556
Ni1 Ce1 Ce2 132.372(16) 6_656 6_556
Ru1 Ce1 Ce2 104.702(14) 2_554 6_556
Ni1 Ce1 Ce2 104.702(14) 2_554 6_556
Ru1 Ce1 Ce2 104.702(14) 2_564 6_556
Ni1 Ce1 Ce2 104.702(14) 2_564 6_556
Al2 Ce1 Ce2 81.63(3) 6_556 6_556
Al2 Ce1 Ce2 56.41(3) 2_554 6_556
Al2 Ce1 Ce2 56.41(3) 2_564 6_556
Al1 Ce1 Ce2 134.13(3) 1_554 6_556
Al1 Ce1 Ce2 99.80(3) 5_666 6_556
Al1 Ce1 Ce2 99.80(3) 5_656 6_556
Ce1 Ce1 Ce2 143.764(6) 5_665 6_556
Ce1 Ce1 Ce2 143.764(6) 5_655 6_556
Ce2 Ce1 Ce2 60.685(6) . 6_556
Ru2 Ce1 Ni1 76.719(15) 2_564 6_556
Ni2 Ce1 Ni1 76.719(15) 2_564 6_556
Ru2 Ce1 Ni1 76.719(15) 2_554 6_556
Ni2 Ce1 Ni1 76.719(15) 2_554 6_556
Ru1 Ce1 Ni1 173.26(2) 6_656 6_556
Ni1 Ce1 Ni1 173.26(2) 6_656 6_556
Ru1 Ce1 Ni1 74.831(15) 2_554 6_556
Ni1 Ce1 Ni1 74.831(15) 2_554 6_556
Ru1 Ce1 Ni1 74.831(15) 2_564 6_556
Ni1 Ce1 Ni1 74.831(15) 2_564 6_556
Al2 Ce1 Ni1 40.74(3) 6_556 6_556
Al2 Ce1 Ni1 41.10(2) 2_554 6_556
Al2 Ce1 Ni1 41.10(2) 2_564 6_556
Al1 Ce1 Ni1 93.24(3) 1_554 6_556
Al1 Ce1 Ni1 128.52(3) 5_666 6_556
Al1 Ce1 Ni1 128.52(3) 5_656 6_556
Ce1 Ce1 Ni1 129.255(12) 5_665 6_556
Ce1 Ce1 Ni1 129.255(12) 5_655 6_556
Ce2 Ce1 Ni1 101.570(13) . 6_556
Ce2 Ce1 Ni1 40.885(10) 6_556 6_556
Ru2 Ce1 Ce1 135.793(9) 2_564 1_545
Ni2 Ce1 Ce1 135.793(9) 2_564 1_545
Ru2 Ce1 Ce1 44.207(9) 2_554 1_545
Ni2 Ce1 Ce1 44.207(9) 2_554 1_545
Ru1 Ce1 Ce1 90.0 6_656 1_545
Ni1 Ce1 Ce1 90.0 6_656 1_545
Ru1 Ce1 Ce1 47.555(9) 2_554 1_545
Ni1 Ce1 Ce1 47.555(9) 2_554 1_545
Ru1 Ce1 Ce1 132.445(9) 2_564 1_545
Ni1 Ce1 Ce1 132.445(9) 2_564 1_545
Al2 Ce1 Ce1 90.0 6_556 1_545
Al2 Ce1 Ce1 48.94(2) 2_554 1_545
Al2 Ce1 Ce1 131.06(2) 2_564 1_545
Al1 Ce1 Ce1 90.0 1_554 1_545
Al1 Ce1 Ce1 129.303(19) 5_666 1_545
Al1 Ce1 Ce1 50.697(19) 5_656 1_545
Ce1 Ce1 Ce1 126.162(6) 5_665 1_545
Ce1 Ce1 Ce1 53.838(6) 5_655 1_545
Ce2 Ce1 Ce1 90.0 . 1_545
Ce2 Ce1 Ce1 90.0 6_556 1_545
Ni1 Ce1 Ce1 90.0 6_556 1_545
Ru2 Ce1 Ce1 44.207(9) 2_564 1_565
Ni2 Ce1 Ce1 44.207(9) 2_564 1_565
Ru2 Ce1 Ce1 135.793(9) 2_554 1_565
Ni2 Ce1 Ce1 135.793(9) 2_554 1_565
Ru1 Ce1 Ce1 90.0 6_656 1_565
Ni1 Ce1 Ce1 90.0 6_656 1_565
Ru1 Ce1 Ce1 132.445(9) 2_554 1_565
Ni1 Ce1 Ce1 132.445(9) 2_554 1_565
Ru1 Ce1 Ce1 47.555(9) 2_564 1_565
Ni1 Ce1 Ce1 47.555(9) 2_564 1_565
Al2 Ce1 Ce1 90.0 6_556 1_565
Al2 Ce1 Ce1 131.06(2) 2_554 1_565
Al2 Ce1 Ce1 48.94(2) 2_564 1_565
Al1 Ce1 Ce1 90.0 1_554 1_565
Al1 Ce1 Ce1 50.697(19) 5_666 1_565
Al1 Ce1 Ce1 129.303(19) 5_656 1_565
Ce1 Ce1 Ce1 53.838(6) 5_665 1_565
Ce1 Ce1 Ce1 126.162(6) 5_655 1_565
Ce2 Ce1 Ce1 90.0 . 1_565
Ce2 Ce1 Ce1 90.0 6_556 1_565
Ni1 Ce1 Ce1 90.0 6_556 1_565
Ce1 Ce1 Ce1 180.000(16) 1_545 1_565
Ni1 Ce2 Ru2 100.936(17) . 2_554
Ni1 Ce2 Ni2 100.936(17) . 2_554
Ru2 Ce2 Ni2 0.00(3) 2_554 2_554
Ni1 Ce2 Ru2 100.936(17) . 2_564
Ru2 Ce2 Ru2 89.868(19) 2_554 2_564
Ni2 Ce2 Ru2 89.868(19) 2_554 2_564
Ni1 Ce2 Ni2 100.936(17) . 2_564
Ru2 Ce2 Ni2 89.868(19) 2_554 2_564
Ni2 Ce2 Ni2 89.868(19) 2_554 2_564
Ru2 Ce2 Ni2 0.00(3) 2_564 2_564
Ni1 Ce2 Ru2 100.428(16) . 5_666
Ru2 Ce2 Ru2 158.627(17) 2_554 5_666
Ni2 Ce2 Ru2 158.627(17) 2_554 5_666
Ru2 Ce2 Ru2 86.693(9) 2_564 5_666
Ni2 Ce2 Ru2 86.693(9) 2_564 5_666
Ni1 Ce2 Ni2 100.428(16) . 5_666
Ru2 Ce2 Ni2 158.627(17) 2_554 5_666
Ni2 Ce2 Ni2 158.627(17) 2_554 5_666
Ru2 Ce2 Ni2 86.693(9) 2_564 5_666
Ni2 Ce2 Ni2 86.693(9) 2_564 5_666
Ru2 Ce2 Ni2 0.00(3) 5_666 5_666
Ni1 Ce2 Ru2 100.428(16) . 5_656
Ru2 Ce2 Ru2 86.693(9) 2_554 5_656
Ni2 Ce2 Ru2 86.693(9) 2_554 5_656
Ru2 Ce2 Ru2 158.627(17) 2_564 5_656
Ni2 Ce2 Ru2 158.627(17) 2_564 5_656
Ru2 Ce2 Ru2 88.866(19) 5_666 5_656
Ni2 Ce2 Ru2 88.866(19) 5_666 5_656
Ni1 Ce2 Ni2 100.428(16) . 5_656
Ru2 Ce2 Ni2 86.693(9) 2_554 5_656
Ni2 Ce2 Ni2 86.693(9) 2_554 5_656
Ru2 Ce2 Ni2 158.627(17) 2_564 5_656
Ni2 Ce2 Ni2 158.627(17) 2_564 5_656
Ru2 Ce2 Ni2 88.866(19) 5_666 5_656
Ni2 Ce2 Ni2 88.866(19) 5_666 5_656
Ru2 Ce2 Ni2 0.00(3) 5_656 5_656
Ni1 Ce2 Al1 138.79(2) . 5_656
Ru2 Ce2 Al1 53.24(3) 2_554 5_656
Ni2 Ce2 Al1 53.24(3) 2_554 5_656
Ru2 Ce2 Al1 109.39(3) 2_564 5_656
Ni2 Ce2 Al1 109.39(3) 2_564 5_656
Ru2 Ce2 Al1 108.38(3) 5_666 5_656
Ni2 Ce2 Al1 108.38(3) 5_666 5_656
Ru2 Ce2 Al1 52.63(3) 5_656 5_656
Ni2 Ce2 Al1 52.63(3) 5_656 5_656
Ni1 Ce2 Al1 138.79(2) . 5_666
Ru2 Ce2 Al1 109.39(3) 2_554 5_666
Ni2 Ce2 Al1 109.39(3) 2_554 5_666
Ru2 Ce2 Al1 53.24(3) 2_564 5_666
Ni2 Ce2 Al1 53.24(3) 2_564 5_666
Ru2 Ce2 Al1 52.63(3) 5_666 5_666
Ni2 Ce2 Al1 52.63(3) 5_666 5_666
Ru2 Ce2 Al1 108.38(3) 5_656 5_666
Ni2 Ce2 Al1 108.38(3) 5_656 5_666
Al1 Ce2 Al1 82.40(4) 5_656 5_666
Ni1 Ce2 Al2 51.37(3) . 5_666
Ru2 Ce2 Al2 151.05(3) 2_554 5_666
Ni2 Ce2 Al2 151.05(3) 2_554 5_666
Ru2 Ce2 Al2 88.07(2) 2_564 5_666
Ni2 Ce2 Al2 88.07(2) 2_564 5_666
Ru2 Ce2 Al2 49.95(3) 5_666 5_666
Ni2 Ce2 Al2 49.95(3) 5_666 5_666
Ru2 Ce2 Al2 104.91(3) 5_656 5_666
Ni2 Ce2 Al2 104.91(3) 5_656 5_666
Al1 Ce2 Al2 152.53(4) 5_656 5_666
Al1 Ce2 Al2 92.27(3) 5_666 5_666
Ni1 Ce2 Al2 51.37(3) . 5_656
Ru2 Ce2 Al2 88.07(2) 2_554 5_656
Ni2 Ce2 Al2 88.07(2) 2_554 5_656
Ru2 Ce2 Al2 151.05(3) 2_564 5_656
Ni2 Ce2 Al2 151.05(3) 2_564 5_656
Ru2 Ce2 Al2 104.91(3) 5_666 5_656
Ni2 Ce2 Al2 104.91(3) 5_666 5_656
Ru2 Ce2 Al2 49.95(3) 5_656 5_656
Ni2 Ce2 Al2 49.95(3) 5_656 5_656
Al1 Ce2 Al2 92.27(3) 5_656 5_656
Al1 Ce2 Al2 152.53(4) 5_666 5_656
Al2 Ce2 Al2 80.09(4) 5_666 5_656
Ni1 Ce2 Al1 50.15(3) . 2_554
Ru2 Ce2 Al1 51.62(3) 2_554 2_554
Ni2 Ce2 Al1 51.62(3) 2_554 2_554
Ru2 Ce2 Al1 106.09(3) 2_564 2_554
Ni2 Ce2 Al1 106.09(3) 2_564 2_554
Ru2 Ce2 Al1 149.13(3) 5_666 2_554
Ni2 Ce2 Al1 149.13(3) 5_666 2_554
Ru2 Ce2 Al1 88.17(2) 5_656 2_554
Ni2 Ce2 Al1 88.17(2) 5_656 2_554
Al1 Ce2 Al1 93.97(3) 5_656 2_554
Al1 Ce2 Al1 155.07(5) 5_666 2_554
Al2 Ce2 Al1 101.52(4) 5_666 2_554
Al2 Ce2 Al1 51.80(4) 5_656 2_554
Ni1 Ce2 Al1 50.15(3) . 2_564
Ru2 Ce2 Al1 106.09(3) 2_554 2_564
Ni2 Ce2 Al1 106.09(3) 2_554 2_564
Ru2 Ce2 Al1 51.62(3) 2_564 2_564
Ni2 Ce2 Al1 51.62(3) 2_564 2_564
Ru2 Ce2 Al1 88.17(2) 5_666 2_564
Ni2 Ce2 Al1 88.17(2) 5_666 2_564
Ru2 Ce2 Al1 149.13(3) 5_656 2_564
Ni2 Ce2 Al1 149.13(3) 5_656 2_564
Al1 Ce2 Al1 155.07(5) 5_656 2_564
Al1 Ce2 Al1 93.97(3) 5_666 2_564
Al2 Ce2 Al1 51.80(4) 5_666 2_564
Al2 Ce2 Al1 101.52(4) 5_656 2_564
Al1 Ce2 Al1 78.95(4) 2_554 2_564
Ni1 Ce2 Ce1 135.347(18) . .
Ru2 Ce2 Ce1 52.099(11) 2_554 .
Ni2 Ce2 Ce1 52.099(11) 2_554 .
Ru2 Ce2 Ce1 52.099(11) 2_564 .
Ni2 Ce2 Ce1 52.099(11) 2_564 .
Ru2 Ce2 Ce1 110.898(13) 5_666 .
Ni2 Ce2 Ce1 110.898(13) 5_666 .
Ru2 Ce2 Ce1 110.898(13) 5_656 .
Ni2 Ce2 Ce1 110.898(13) 5_656 .
Al1 Ce2 Ce1 58.31(3) 5_656 .
Al1 Ce2 Ce1 58.31(3) 5_666 .
Al2 Ce2 Ce1 139.07(2) 5_666 .
Al2 Ce2 Ce1 139.07(2) 5_656 .
Al1 Ce2 Ce1 98.83(3) 2_554 .
Al1 Ce2 Ce1 98.83(3) 2_564 .
Ni1 Ce2 Ce2 74.673(15) . 6_556
Ru2 Ce2 Ce2 52.582(12) 2_554 6_556
Ni2 Ce2 Ce2 52.582(12) 2_554 6_556
Ru2 Ce2 Ce2 52.582(12) 2_564 6_556
Ni2 Ce2 Ce2 52.582(12) 2_564 6_556
Ru2 Ce2 Ce2 135.563(10) 5_666 6_556
Ni2 Ce2 Ce2 135.563(10) 5_666 6_556
Ru2 Ce2 Ce2 135.563(10) 5_656 6_556
Ni2 Ce2 Ce2 135.563(10) 5_656 6_556
Al1 Ce2 Ce2 102.26(3) 5_656 6_556
Al1 Ce2 Ce2 102.26(3) 5_666 6_556
Al2 Ce2 Ce2 105.21(3) 5_666 6_556
Al2 Ce2 Ce2 105.21(3) 5_656 6_556
Al1 Ce2 Ce2 54.24(3) 2_554 6_556
Al1 Ce2 Ce2 54.24(3) 2_564 6_556
Ce1 Ce2 Ce2 60.674(11) . 6_556
Ni1 Ce2 Ce2 134.960(19) . 6_656
Ru2 Ce2 Ce2 110.399(16) 2_554 6_656
Ni2 Ce2 Ce2 110.399(16) 2_554 6_656
Ru2 Ce2 Ce2 110.399(16) 2_564 6_656
Ni2 Ce2 Ce2 110.399(16) 2_564 6_656
Ru2 Ce2 Ce2 51.927(11) 5_666 6_656
Ni2 Ce2 Ce2 51.927(11) 5_666 6_656
Ru2 Ce2 Ce2 51.927(11) 5_656 6_656
Ni2 Ce2 Ce2 51.927(11) 5_656 6_656
Al1 Ce2 Ce2 57.22(3) 5_656 6_656
Al1 Ce2 Ce2 57.22(3) 5_666 6_656
Al2 Ce2 Ce2 97.33(3) 5_666 6_656
Al2 Ce2 Ce2 97.33(3) 5_656 6_656
Al1 Ce2 Ce2 139.23(2) 2_554 6_656
Al1 Ce2 Ce2 139.23(2) 2_564 6_656
Ce1 Ce2 Ce2 89.693(13) . 6_656
Ce2 Ce2 Ce2 150.367(18) 6_556 6_656
Ni1 Ce2 Ce1 76.319(15) . 6_656
Ru2 Ce2 Ce1 135.036(9) 2_554 6_656
Ni2 Ce2 Ce1 135.036(9) 2_554 6_656
Ru2 Ce2 Ce1 135.036(9) 2_564 6_656
Ni2 Ce2 Ce1 135.036(9) 2_564 6_656
Ru2 Ce2 Ce1 51.072(11) 5_666 6_656
Ni2 Ce2 Ce1 51.072(11) 5_666 6_656
Ru2 Ce2 Ce1 51.072(11) 5_656 6_656
Ni2 Ce2 Ce1 51.072(11) 5_656 6_656
Al1 Ce2 Ce1 99.46(3) 5_656 6_656
Al1 Ce2 Ce1 99.46(3) 5_666 6_656
Al2 Ce2 Ce1 54.68(3) 5_666 6_656
Al2 Ce2 Ce1 54.68(3) 5_656 6_656
Al1 Ce2 Ce1 105.46(3) 2_554 6_656
Al1 Ce2 Ce1 105.46(3) 2_564 6_656
Ce1 Ce2 Ce1 148.334(13) . 6_656
Ce2 Ce2 Ce1 150.992(14) 6_556 6_656
Ce2 Ce2 Ce1 58.641(9) 6_656 6_656
Ni1 Ce2 Ni1 176.34(2) . 6_656
Ru2 Ce2 Ni1 81.615(15) 2_554 6_656
Ni2 Ce2 Ni1 81.615(15) 2_554 6_656
Ru2 Ce2 Ni1 81.615(15) 2_564 6_656
Ni2 Ce2 Ni1 81.615(15) 2_564 6_656
Ru2 Ce2 Ni1 77.016(14) 5_666 6_656
Ni2 Ce2 Ni1 77.016(14) 5_666 6_656
Ru2 Ce2 Ni1 77.016(14) 5_656 6_656
Ni2 Ce2 Ni1 77.016(14) 5_656 6_656
Al1 Ce2 Ni1 41.27(2) 5_656 6_656
Al1 Ce2 Ni1 41.27(2) 5_666 6_656
Al2 Ce2 Ni1 126.50(3) 5_666 6_656
Al2 Ce2 Ni1 126.50(3) 5_656 6_656
Al1 Ce2 Ni1 131.83(3) 2_554 6_656
Al1 Ce2 Ni1 131.83(3) 2_564 6_656
Ce1 Ce2 Ni1 48.310(11) . 6_656
Ce2 Ce2 Ni1 108.983(16) 6_556 6_656
Ce2 Ce2 Ni1 41.383(12) 6_656 6_656
Ce1 Ce2 Ni1 100.025(13) 6_656 6_656
Ni1 Ce2 Ce2 90.0 . 1_565
Ru2 Ce2 Ce2 134.934(9) 2_554 1_565
Ni2 Ce2 Ce2 134.934(9) 2_554 1_565
Ru2 Ce2 Ce2 45.067(9) 2_564 1_565
Ni2 Ce2 Ce2 45.067(9) 2_564 1_565
Ru2 Ce2 Ce2 45.566(10) 5_666 1_565
Ni2 Ce2 Ce2 45.566(10) 5_666 1_565
Ru2 Ce2 Ce2 134.433(10) 5_656 1_565
Ni2 Ce2 Ce2 134.433(10) 5_656 1_565
Al1 Ce2 Ce2 131.20(2) 5_656 1_565
Al1 Ce2 Ce2 48.80(2) 5_666 1_565
Al2 Ce2 Ce2 49.956(19) 5_666 1_565
Al2 Ce2 Ce2 130.043(19) 5_656 1_565
Al1 Ce2 Ce2 129.48(2) 2_554 1_565
Al1 Ce2 Ce2 50.52(2) 2_564 1_565
Ce1 Ce2 Ce2 90.0 . 1_565
Ce2 Ce2 Ce2 90.0 6_556 1_565
Ce2 Ce2 Ce2 90.0 6_656 1_565
Ce1 Ce2 Ce2 90.0 6_656 1_565
Ni1 Ce2 Ce2 90.0 6_656 1_565
Ni1 Ce2 Ce2 90.0 . 1_545
Ru2 Ce2 Ce2 45.067(9) 2_554 1_545
Ni2 Ce2 Ce2 45.067(9) 2_554 1_545
Ru2 Ce2 Ce2 134.934(9) 2_564 1_545
Ni2 Ce2 Ce2 134.934(9) 2_564 1_545
Ru2 Ce2 Ce2 134.433(10) 5_666 1_545
Ni2 Ce2 Ce2 134.433(10) 5_666 1_545
Ru2 Ce2 Ce2 45.566(10) 5_656 1_545
Ni2 Ce2 Ce2 45.566(10) 5_656 1_545
Al1 Ce2 Ce2 48.80(2) 5_656 1_545
Al1 Ce2 Ce2 131.20(2) 5_666 1_545
Al2 Ce2 Ce2 130.043(19) 5_666 1_545
Al2 Ce2 Ce2 49.956(19) 5_656 1_545
Al1 Ce2 Ce2 50.52(2) 2_554 1_545
Al1 Ce2 Ce2 129.48(2) 2_564 1_545
Ce1 Ce2 Ce2 90.0 . 1_545
Ce2 Ce2 Ce2 90.0 6_556 1_545
Ce2 Ce2 Ce2 90.0 6_656 1_545
Ce1 Ce2 Ce2 90.0 6_656 1_545
Ni1 Ce2 Ce2 90.0 6_656 1_545
Ce2 Ce2 Ce2 180.0 1_565 1_545
Al1 Ni1 Al1 107.75(7) 2_554 2_564
Al1 Ni1 Al2 126.06(3) 2_554 .
Al1 Ni1 Al2 126.06(3) 2_564 .
Al1 Ni1 Al2 152.88(6) 2_554 5_666
Al1 Ni1 Al2 66.50(5) 2_564 5_666
Al2 Ni1 Al2 66.92(4) . 5_666
Al1 Ni1 Al2 66.50(5) 2_554 5_656
Al1 Ni1 Al2 152.88(6) 2_564 5_656
Al2 Ni1 Al2 66.92(4) . 5_656
Al2 Ni1 Al2 105.85(7) 5_666 5_656
Al1 Ni1 Ce2 77.24(4) 2_554 .
Al1 Ni1 Ce2 77.24(4) 2_564 .
Al2 Ni1 Ce2 115.13(4) . .
Al2 Ni1 Ce2 75.64(4) 5_666 .
Al2 Ni1 Ce2 75.64(4) 5_656 .
Al1 Ni1 Ce1 70.72(4) 2_554 6_556
Al1 Ni1 Ce1 70.72(4) 2_564 6_556
Al2 Ni1 Ce1 120.92(4) . 6_556
Al2 Ni1 Ce1 126.47(3) 5_666 6_556
Al2 Ni1 Ce1 126.47(3) 5_656 6_556
Ce2 Ni1 Ce1 123.95(2) . 6_556
Al1 Ni1 Ce1 138.78(5) 2_554 2_565
Al1 Ni1 Ce1 70.24(4) 2_564 2_565
Al2 Ni1 Ce1 67.28(3) . 2_565
Al2 Ni1 Ce1 66.30(4) 5_666 2_565
Al2 Ni1 Ce1 132.45(4) 5_656 2_565
Ce2 Ni1 Ce1 137.162(9) . 2_565
Ce1 Ni1 Ce1 70.070(15) 6_556 2_565
Al1 Ni1 Ce1 70.24(4) 2_554 2
Al1 Ni1 Ce1 138.78(5) 2_564 2
Al2 Ni1 Ce1 67.28(3) . 2
Al2 Ni1 Ce1 132.45(4) 5_666 2
Al2 Ni1 Ce1 66.30(4) 5_656 2
Ce2 Ni1 Ce1 137.162(9) . 2
Ce1 Ni1 Ce1 70.070(15) 6_556 2
Ce1 Ni1 Ce1 84.890(17) 2_565 2
Al1 Ni1 Ce2 53.98(3) 2_554 6_556
Al1 Ni1 Ce2 53.98(3) 2_564 6_556
Al2 Ni1 Ce2 179.08(4) . 6_556
Al2 Ni1 Ce2 112.62(4) 5_666 6_556
Al2 Ni1 Ce2 112.62(4) 5_656 6_556
Ce2 Ni1 Ce2 63.943(12) . 6_556
Ce1 Ni1 Ce2 60.003(13) 6_556 6_556
Ce1 Ni1 Ce2 113.353(15) 2_565 6_556
Ce1 Ni1 Ce2 113.353(15) 2 6_556
Al1 Ni1 Ce1 112.66(4) 2_554 6_656
Al1 Ni1 Ce1 112.66(4) 2_564 6_656
Al2 Ni1 Ce1 52.34(4) . 6_656
Al2 Ni1 Ce1 52.98(3) 5_666 6_656
Al2 Ni1 Ce1 52.98(3) 5_656 6_656
Ce2 Ni1 Ce1 62.795(15) . 6_656
Ce1 Ni1 Ce1 173.26(2) 6_556 6_656
Ce1 Ni1 Ce1 105.170(15) 2_565 6_656
Ce1 Ni1 Ce1 105.170(15) 2 6_656
Ce2 Ni1 Ce1 126.738(18) 6_556 6_656
Al1 Ni1 Ni2 115.64(4) 2_554 .
Al1 Ni1 Ni2 115.64(4) 2_564 .
Al2 Ni1 Ni2 39.65(4) . .
Al2 Ni1 Ni2 89.45(4) 5_666 .
Al2 Ni1 Ni2 89.45(4) 5_656 .
Ce2 Ni1 Ni2 154.78(2) . .
Ce1 Ni1 Ni2 81.273(17) 6_556 .
Ce1 Ni1 Ni2 45.684(9) 2_565 .
Ce1 Ni1 Ni2 45.684(9) 2 .
Ce2 Ni1 Ni2 141.28(2) 6_556 .
Ce1 Ni1 Ni2 91.986(16) 6_656 .
Al1 Ni1 Ni1 36.13(3) 2_554 1_545
Al1 Ni1 Ni1 143.87(3) 2_564 1_545
Al2 Ni1 Ni1 90.0 . 1_545
Al2 Ni1 Ni1 142.92(3) 5_666 1_545
Al2 Ni1 Ni1 37.08(3) 5_656 1_545
Ce2 Ni1 Ni1 90.0 . 1_545
Ce1 Ni1 Ni1 90.0 6_556 1_545
Ce1 Ni1 Ni1 132.445(9) 2_565 1_545
Ce1 Ni1 Ni1 47.555(9) 2 1_545
Ce2 Ni1 Ni1 90.0 6_556 1_545
Ce1 Ni1 Ni1 90.0 6_656 1_545
Ni2 Ni1 Ni1 90.0 . 1_545
Al1 Ni1 Ni1 143.87(3) 2_554 1_565
Al1 Ni1 Ni1 36.13(3) 2_564 1_565
Al2 Ni1 Ni1 90.0 . 1_565
Al2 Ni1 Ni1 37.08(3) 5_666 1_565
Al2 Ni1 Ni1 142.92(3) 5_656 1_565
Ce2 Ni1 Ni1 90.0 . 1_565
Ce1 Ni1 Ni1 90.0 6_556 1_565
Ce1 Ni1 Ni1 47.555(9) 2_565 1_565
Ce1 Ni1 Ni1 132.445(9) 2 1_565
Ce2 Ni1 Ni1 90.0 6_556 1_565
Ce1 Ni1 Ni1 90.0 6_656 1_565
Ni2 Ni1 Ni1 90.0 . 1_565
Ni1 Ni1 Ni1 180.0 1_545 1_565
Al1 Ni1 Ni2 36.31(4) 2_554 2_554
Al1 Ni1 Ni2 88.28(4) 2_564 2_554
Al2 Ni1 Ni2 137.40(3) . 2_554
Al2 Ni1 Ni2 116.96(4) 5_666 2_554
Al2 Ni1 Ni2 71.76(4) 5_656 2_554
Ce2 Ni1 Ni2 41.890(11) . 2_554
Ce1 Ni1 Ni2 91.773(16) 6_556 2_554
Ce1 Ni1 Ni2 155.283(19) 2_565 2_554
Ce1 Ni1 Ni2 105.075(8) 2 2_554
Ce2 Ni1 Ni2 41.955(10) 6_556 2_554
Ce1 Ni1 Ni2 94.139(15) 6_656 2_554
Ni2 Ni1 Ni2 150.587(6) . 2_554
Ni1 Ni1 Ni2 61.294(5) 1_545 2_554
Ni1 Ni1 Ni2 118.705(5) 1_565 2_554
Al2 Ni2 Al1 118.83(6) . .
Al2 Ni2 Al1 122.40(6) . 6_557
Al1 Ni2 Al1 118.77(5) . 6_557
Al2 Ni2 Ce1 69.64(3) . 2
Al1 Ni2 Ce1 134.197(10) . 2
Al1 Ni2 Ce1 71.11(3) 6_557 2
Al2 Ni2 Ce1 69.64(3) . 2_565
Al1 Ni2 Ce1 134.197(10) . 2_565
Al1 Ni2 Ce1 71.11(3) 6_557 2_565
Ce1 Ni2 Ce1 91.586(19) 2 2_565
Al2 Ni2 Ce2 135.063(9) . 2_565
Al1 Ni2 Ce2 70.39(3) . 2_565
Al1 Ni2 Ce2 67.36(3) 6_557 2_565
Ce1 Ni2 Ce2 138.46(2) 2 2_565
Ce1 Ni2 Ce2 74.690(10) 2_565 2_565
Al2 Ni2 Ce2 135.063(9) . 2
Al1 Ni2 Ce2 70.39(3) . 2
Al1 Ni2 Ce2 67.36(3) 6_557 2
Ce1 Ni2 Ce2 74.690(10) 2 2
Ce1 Ni2 Ce2 138.46(2) 2_565 2
Ce2 Ni2 Ce2 89.869(19) 2_565 2
Al2 Ni2 Ce2 70.20(3) . 5_666
Al1 Ni2 Ce2 67.21(3) . 5_666
Al1 Ni2 Ce2 135.419(10) 6_557 5_666
Ce1 Ni2 Ce2 139.81(2) 2 5_666
Ce1 Ni2 Ce2 76.127(10) 2_565 5_666
Ce2 Ni2 Ce2 75.491(7) 2_565 5_666
Ce2 Ni2 Ce2 137.59(2) 2 5_666
Al2 Ni2 Ce2 70.20(3) . 5_656
Al1 Ni2 Ce2 67.21(3) . 5_656
Al1 Ni2 Ce2 135.419(10) 6_557 5_656
Ce1 Ni2 Ce2 76.127(10) 2 5_656
Ce1 Ni2 Ce2 139.81(2) 2_565 5_656
Ce2 Ni2 Ce2 137.59(2) 2_565 5_656
Ce2 Ni2 Ce2 75.491(7) 2 5_656
Ce2 Ni2 Ce2 88.865(19) 5_666 5_656
Al2 Ni2 Ni1 38.85(4) . .
Al1 Ni2 Ni1 157.68(4) . .
Al1 Ni2 Ni1 83.55(4) 6_557 .
Ce1 Ni2 Ni1 49.461(10) 2 .
Ce1 Ni2 Ni1 49.461(10) 2_565 .
Ce2 Ni2 Ni1 123.170(15) 2_565 .
Ce2 Ni2 Ni1 123.170(15) 2 .
Ce2 Ni2 Ni1 97.503(16) 5_666 .
Ce2 Ni2 Ni1 97.503(16) 5_656 .
Al2 Ni2 Ni2 76.66(4) . 6_657
Al1 Ni2 Ni2 42.17(4) . 6_657
Al1 Ni2 Ni2 160.93(4) 6_557 6_657
Ce1 Ni2 Ni2 120.513(13) 2 6_657
Ce1 Ni2 Ni2 120.513(13) 2_565 6_657
Ce2 Ni2 Ni2 99.77(2) 2_565 6_657
Ce2 Ni2 Ni2 99.77(2) 2 6_657
Ce2 Ni2 Ni2 46.384(8) 5_666 6_657
Ce2 Ni2 Ni2 46.384(8) 5_656 6_657
Ni1 Ni2 Ni2 115.514(18) . 6_657
Al2 Ni2 Ni2 164.21(5) . 6_557
Al1 Ni2 Ni2 76.96(4) . 6_557
Al1 Ni2 Ni2 41.81(4) 6_557 6_557
Ce1 Ni2 Ni2 99.808(14) 2 6_557
Ce1 Ni2 Ni2 99.808(14) 2_565 6_557
Ce2 Ni2 Ni2 46.922(12) 2_565 6_557
Ce2 Ni2 Ni2 46.922(12) 2 6_557
Ce2 Ni2 Ni2 119.798(18) 5_666 6_557
Ce2 Ni2 Ni2 119.798(18) 5_656 6_557
Ni1 Ni2 Ni2 125.36(2) . 6_557
Ni2 Ni2 Ni2 119.12(3) 6_657 6_557
Al2 Ni2 Ni2 90.0 . 1_565
Al1 Ni2 Ni2 90.0 . 1_565
Al1 Ni2 Ni2 90.0 6_557 1_565
Ce1 Ni2 Ni2 135.792(9) 2 1_565
Ce1 Ni2 Ni2 44.207(10) 2_565 1_565
Ce2 Ni2 Ni2 45.066(9) 2_565 1_565
Ce2 Ni2 Ni2 134.935(9) 2 1_565
Ce2 Ni2 Ni2 45.568(10) 5_666 1_565
Ce2 Ni2 Ni2 134.433(10) 5_656 1_565
Ni1 Ni2 Ni2 90.0 . 1_565
Ni2 Ni2 Ni2 90.0 6_657 1_565
Ni2 Ni2 Ni2 90.0 6_557 1_565
Al2 Ni2 Ni2 90.0 . 1_545
Al1 Ni2 Ni2 90.0 . 1_545
Al1 Ni2 Ni2 90.0 6_557 1_545
Ce1 Ni2 Ni2 44.207(9) 2 1_545
Ce1 Ni2 Ni2 135.792(9) 2_565 1_545
Ce2 Ni2 Ni2 134.935(9) 2_565 1_545
Ce2 Ni2 Ni2 45.066(9) 2 1_545
Ce2 Ni2 Ni2 134.433(10) 5_666 1_545
Ce2 Ni2 Ni2 45.568(10) 5_656 1_545
Ni1 Ni2 Ni2 90.0 . 1_545
Ni2 Ni2 Ni2 90.0 6_657 1_545
Ni2 Ni2 Ni2 90.0 6_557 1_545
Ni2 Ni2 Ni2 180.00(3) 1_565 1_545
Al2 Ni2 Ni1 130.68(3) . 2_565
Al1 Ni2 Ni1 34.06(2) . 2_565
Al1 Ni2 Ni1 98.40(3) 6_557 2_565
Ce1 Ni2 Ni1 157.770(17) 2 2_565
Ce1 Ni2 Ni1 103.714(8) 2_565 2_565
Ce2 Ni2 Ni1 37.174(11) 2_565 2_565
Ce2 Ni2 Ni1 83.206(15) 2 2_565
Ce2 Ni2 Ni1 61.028(12) 5_666 2_565
Ce2 Ni2 Ni1 100.843(17) 5_656 2_565
Ni1 Ni2 Ni1 151.137(5) . 2_565
Ni2 Ni2 Ni1 65.125(18) 6_657 2_565
Ni2 Ni2 Ni1 62.120(17) 6_557 2_565
Ni2 Ni2 Ni1 61.294(5) 1_565 2_565
Ni2 Ni2 Ni1 118.707(5) 1_545 2_565
Ru1 Al1 Ni1 0.00(3) 2_565 2_565
Ru1 Al1 Ru1 107.75(7) 2_565 2
Ni1 Al1 Ru1 107.75(7) 2_565 2
Ru1 Al1 Ni1 107.75(7) 2_565 2
Ni1 Al1 Ni1 107.75(7) 2_565 2
Ru1 Al1 Ni1 0.00(3) 2 2
Ru1 Al1 Ni2 109.63(5) 2_565 .
Ni1 Al1 Ni2 109.63(5) 2_565 .
Ru1 Al1 Ni2 109.63(5) 2 .
Ni1 Al1 Ni2 109.63(5) 2 .
Ru1 Al1 Ru2 116.52(4) 2_565 6_657
Ni1 Al1 Ru2 116.52(4) 2_565 6_657
Ru1 Al1 Ru2 116.52(4) 2 6_657
Ni1 Al1 Ru2 116.52(4) 2 6_657
Ni2 Al1 Ru2 96.02(5) . 6_657
Ru1 Al1 Ni2 116.52(4) 2_565 6_657
Ni1 Al1 Ni2 116.52(4) 2_565 6_657
Ru1 Al1 Ni2 116.52(4) 2 6_657
Ni1 Al1 Ni2 116.52(4) 2 6_657
Ni2 Al1 Ni2 96.02(5) . 6_657
Ru2 Al1 Ni2 0.00(2) 6_657 6_657
Ru1 Al1 Al2 57.29(4) 2_565 6_557
Ni1 Al1 Al2 57.29(4) 2_565 6_557
Ru1 Al1 Al2 57.29(4) 2 6_557
Ni1 Al1 Al2 57.29(4) 2 6_557
Ni2 Al1 Al2 101.17(7) . 6_557
Ru2 Al1 Al2 162.81(8) 6_657 6_557
Ni2 Al1 Al2 162.81(8) 6_657 6_557
Ru1 Al1 Ce2 166.57(5) 2_565 5_656
Ni1 Al1 Ce2 166.57(5) 2_565 5_656
Ru1 Al1 Ce2 84.754(16) 2 5_656
Ni1 Al1 Ce2 84.754(16) 2 5_656
Ni2 Al1 Ce2 60.16(3) . 5_656
Ru2 Al1 Ce2 59.40(3) 6_657 5_656
Ni2 Al1 Ce2 59.40(3) 6_657 5_656
Al2 Al1 Ce2 130.55(4) 6_557 5_656
Ru1 Al1 Ce2 84.754(16) 2_565 5_666
Ni1 Al1 Ce2 84.754(16) 2_565 5_666
Ru1 Al1 Ce2 166.57(5) 2 5_666
Ni1 Al1 Ce2 166.57(5) 2 5_666
Ni2 Al1 Ce2 60.16(3) . 5_666
Ru2 Al1 Ce2 59.40(3) 6_657 5_666
Ni2 Al1 Ce2 59.40(3) 6_657 5_666
Al2 Al1 Ce2 130.55(4) 6_557 5_666
Ce2 Al1 Ce2 82.40(4) 5_656 5_666
Ru1 Al1 Ce2 114.82(6) 2_565 2
Ni1 Al1 Ce2 114.82(6) 2_565 2
Ru1 Al1 Ce2 52.61(3) 2 2
Ni1 Al1 Ce2 52.61(3) 2 2
Ni2 Al1 Ce2 57.99(3) . 2
Ru2 Al1 Ce2 127.85(4) 6_657 2
Ni2 Al1 Ce2 127.85(4) 6_657 2
Al2 Al1 Ce2 63.40(4) 6_557 2
Ce2 Al1 Ce2 68.54(2) 5_656 2
Ce2 Al1 Ce2 118.15(5) 5_666 2
Ni1 Al2 Ru1 113.09(4) . 5_666
Ni1 Al2 Ni1 113.09(4) . 5_666
Ru1 Al2 Ni1 0.00(3) 5_666 5_666
Ni1 Al2 Ru1 113.09(4) . 5_656
Ru1 Al2 Ru1 105.85(7) 5_666 5_656
Ni1 Al2 Ru1 105.85(7) 5_666 5_656
Ni1 Al2 Ni1 113.09(4) . 5_656
Ru1 Al2 Ni1 105.85(7) 5_666 5_656
Ni1 Al2 Ni1 105.85(7) 5_666 5_656
Ru1 Al2 Ni1 0.00(3) 5_656 5_656
Ni1 Al2 Ni2 101.50(6) . .
Ru1 Al2 Ni2 111.75(4) 5_666 .
Ni1 Al2 Ni2 111.75(4) 5_666 .
Ru1 Al2 Ni2 111.75(4) 5_656 .
Ni1 Al2 Ni2 111.75(4) 5_656 .
Ni1 Al2 Al1 153.29(8) . 6_657
Ru1 Al2 Al1 56.21(4) 5_666 6_657
Ni1 Al2 Al1 56.21(4) 5_666 6_657
Ru1 Al2 Al1 56.21(4) 5_656 6_657
Ni1 Al2 Al1 56.21(4) 5_656 6_657
Ni2 Al2 Al1 105.21(7) . 6_657
Ni1 Al2 Al2 56.90(6) . 5_656
Ru1 Al2 Al2 127.07(9) 5_666 5_656
Ni1 Al2 Al2 127.07(9) 5_666 5_656
Ru1 Al2 Al2 56.18(4) 5_656 5_656
Ni1 Al2 Al2 56.18(4) 5_656 5_656
Ni2 Al2 Al2 121.17(7) . 5_656
Al1 Al2 Al2 107.48(8) 6_657 5_656
Ni1 Al2 Al2 56.90(6) . 5_666
Ru1 Al2 Al2 56.18(4) 5_666 5_666
Ni1 Al2 Al2 56.18(4) 5_666 5_666
Ru1 Al2 Al2 127.07(9) 5_656 5_666
Ni1 Al2 Al2 127.07(9) 5_656 5_666
Ni2 Al2 Al2 121.17(7) . 5_666
Al1 Al2 Al2 107.48(8) 6_657 5_666
Al2 Al2 Al2 93.19(10) 5_656 5_666
Ni1 Al2 Ce1 86.92(5) . 6_656
Ru1 Al2 Ce1 64.13(4) 5_666 6_656
Ni1 Al2 Ce1 64.13(4) 5_666 6_656
Ru1 Al2 Ce1 64.13(4) 5_656 6_656
Ni1 Al2 Ce1 64.13(4) 5_656 6_656
Ni2 Al2 Ce1 171.58(7) . 6_656
Al1 Al2 Ce1 66.37(5) 6_657 6_656
Al2 Al2 Ce1 63.53(6) 5_656 6_656
Al2 Al2 Ce1 63.53(6) 5_666 6_656

loop_
_geom_bond_atom_site_label_1
_geom_bond_atom_site_label_2
_geom_bond_distance
_geom_bond_site_symmetry_2
Ce1 Ru2 2.9126(5) 2_564
Ce1 Ni2 2.9126(5) 2_564
Ce1 Ru2 2.9126(5) 2_554
Ce1 Ni2 2.9126(5) 2_554
Ce1 Ru1 3.0697(7) 6_656
Ce1 Ni1 3.0697(7) 6_656
Ce1 Ru1 3.0937(5) 2_554
Ce1 Ni1 3.0937(5) 2_554
Ce1 Ru1 3.0937(5) 2_564
Ce1 Ni1 3.0937(5) 2_564
Ce1 Al2 3.1481(17) 6_556
Ce1 Al2 3.1786(13) 2_554
Ce1 Al2 3.1786(13) 2_564
Ce1 Al1 3.2934(17) 1_554
Ce1 Al1 3.2962(14) 5_666
Ce1 Al1 3.2962(14) 5_656
Ce1 Ce1 3.5383(5) 5_665
Ce1 Ce1 3.5383(5) 5_655
Ce1 Ce2 3.5602(4) .
Ce1 Ce2 3.6349(5) 6_556
Ce1 Ni1 3.9711(7) 6_556
Ce1 Ce1 4.1757 1_545
Ce1 Ce1 4.1757 1_565
Ce2 Ni1 2.6752(7) .
Ce2 Ru2 2.9561(5) 2_554
Ce2 Ni2 2.9561(5) 2_554
Ce2 Ru2 2.9561(5) 2_564
Ce2 Ni2 2.9561(5) 2_564
Ce2 Ru2 2.9823(5) 5_666
Ce2 Ni2 2.9823(5) 5_666
Ce2 Ru2 2.9823(5) 5_656
Ce2 Ni2 2.9823(5) 5_656
Ce2 Al1 3.1697(13) 5_656
Ce2 Al1 3.1697(13) 5_666
Ce2 Al2 3.2452(13) 5_666
Ce2 Al2 3.2452(13) 5_656
Ce2 Al1 3.2840(14) 2_554
Ce2 Al1 3.2840(14) 2_564
Ce2 Ce2 3.63525(18) 6_556
Ce2 Ce2 3.63530(18) 6_656
Ce2 Ce1 3.6349(5) 6_656
Ce2 Ni1 3.9026(7) 6_656
Ce2 Ce2 4.1757 1_565
Ce2 Ce2 4.1757 1_545
Ni1 Al1 2.5849(11) 2_554
Ni1 Al1 2.5849(11) 2_564
Ni1 Al2 2.5954(18) .
Ni1 Al2 2.6169(11) 5_666
Ni1 Al2 2.6169(11) 5_656
Ni1 Ce1 3.0697(7) 6_556
Ni1 Ce1 3.0936(5) 2_565
Ni1 Ce1 3.0936(5) 2
Ni1 Ce2 3.9026(7) 6_556
Ni1 Ce1 3.9710(7) 6_656
Ni1 Ni2 4.0544(8) .
Ni1 Ni1 4.1757 1_545
Ni1 Ni1 4.1757 1_565
Ni1 Ni2 4.3469(7) 2_554
Ni2 Al2 2.6400(18) .
Ni2 Al1 2.7326(18) .
Ni2 Al1 2.7515(19) 6_557
Ni2 Ce1 2.9126(5) 2
Ni2 Ce1 2.9126(5) 2_565
Ni2 Ce2 2.9561(5) 2_565
Ni2 Ce2 2.9561(5) 2
Ni2 Ce2 2.9823(5) 5_666
Ni2 Ce2 2.9823(5) 5_656
Ni2 Ni2 4.0762(6) 6_657
Ni2 Ni2 4.0762(6) 6_557
Ni2 Ni2 4.1757 1_565
Ni2 Ni2 4.1757 1_545
Ni2 Ni1 4.3468(7) 2_565
Al1 Ru1 2.5849(11) 2_565
Al1 Ni1 2.5849(11) 2_565
Al1 Ru1 2.5849(11) 2
Al1 Ni1 2.5849(11) 2
Al1 Ru2 2.7515(19) 6_657
Al1 Ni2 2.7515(19) 6_657
Al1 Al2 2.852(3) 6_557
Al1 Ce2 3.1697(13) 5_656
Al1 Ce2 3.1697(13) 5_666
Al1 Ce2 3.2839(14) 2
Al2 Ru1 2.6169(11) 5_666
Al2 Ni1 2.6169(11) 5_666
Al2 Ru1 2.6169(11) 5_656
Al2 Ni1 2.6169(11) 5_656
Al2 Al1 2.852(3) 6_657
Al2 Al2 2.874(2) 5_656
Al2 Al2 2.874(2) 5_666
Al2 Ce1 3.1481(17) 6_656
